data_4036479
loop_
_publ_author_name
'Kotomori, Yuri'
'Sasaki, Michiko'
'Kawahata, Masatoshi'
'Yamaguchi, Kentaro'
'Takeda, Kei'

_publ_section_title
;
 Stereochemical Course of Deprotonation-Acylation of N-Boc- and
 N-Carbamoyl-2-cyano-6-methylpiperidines.
;
_journal_issue 21
_journal_name_full 'The Journal of organic chemistry'
_journal_page_first 11013
_journal_page_last 11020
_journal_paper_doi 10.1021/acs.joc.5b02178
_journal_volume 80
_journal_year 2015
_chemical_formula_sum 'C17 H21 N3 O2'
_chemical_formula_weight 299.37
_space_group_crystal_system monoclinic
_space_group_IT_number 14
_space_group_name_Hall '-P 2yn'
_space_group_name_H-M_alt 'P 1 21/n 1'
_atom_sites_solution_hydrogens geom
_audit_creation_method SHELXL-2014/7
_cell_angle_alpha 90
_cell_angle_beta 106.1940(10)
_cell_angle_gamma 90
_cell_formula_units_Z 4
_cell_length_a 9.0012(9)
_cell_length_b 11.5929(11)
_cell_length_c 15.9110(17)
_cell_measurement_reflns_used 9053
_cell_measurement_temperature 100
_cell_measurement_theta_max 26.32
_cell_measurement_theta_min 2.21
_cell_volume 1594.4(3)
_computing_cell_refinement 'Bruker APEX2'
_computing_data_collection 'Bruker APEX2'
_computing_data_reduction 'Bruker APEX2'
_computing_molecular_graphics 'ORTEP-3 for Windows'
_computing_publication_material Yadokari-XG
_computing_structure_refinement 'SHELXL-2014/7 (Sheldrick, 2014)'
_computing_structure_solution 'SHELXS-97 (Sheldrick, 2014)'
_diffrn_ambient_temperature 100
_diffrn_detector_area_resol_mean 8.333
_diffrn_measured_fraction_theta_full 0.998
_diffrn_measured_fraction_theta_max 0.930
_diffrn_measurement_device_type 'Bruker APEX II CCD area detector'
_diffrn_measurement_method '\f and \w scans'
_diffrn_radiation_type MoK\a
_diffrn_radiation_wavelength 0.71073
_diffrn_reflns_av_R_equivalents 0.0172
_diffrn_reflns_av_unetI/netI 0.0127
_diffrn_reflns_Laue_measured_fraction_full 0.998
_diffrn_reflns_Laue_measured_fraction_max 0.930
_diffrn_reflns_limit_h_max 11
_diffrn_reflns_limit_h_min -11
_diffrn_reflns_limit_k_max 14
_diffrn_reflns_limit_k_min -14
_diffrn_reflns_limit_l_max 18
_diffrn_reflns_limit_l_min -19
_diffrn_reflns_number 15178
_diffrn_reflns_point_group_measured_fraction_full 0.998
_diffrn_reflns_point_group_measured_fraction_max 0.930
_diffrn_reflns_theta_full 25.242
_diffrn_reflns_theta_max 26.674
_diffrn_reflns_theta_min 2.205
_diffrn_source 'fine-focus sealed tube'
_exptl_absorpt_coefficient_mu 0.083
_exptl_absorpt_correction_type none
_exptl_crystal_colour colourless
_exptl_crystal_density_diffrn 1.247
_exptl_crystal_description plate
_exptl_crystal_F_000 640
_exptl_crystal_size_max 0.480
_exptl_crystal_size_mid 0.250
_exptl_crystal_size_min 0.070
_refine_diff_density_max 0.260
_refine_diff_density_min -0.206
_refine_diff_density_rms 0.037
_refine_ls_extinction_method none
_refine_ls_goodness_of_fit_ref 1.063
_refine_ls_hydrogen_treatment constr
_refine_ls_matrix_type full
_refine_ls_number_parameters 202
_refine_ls_number_reflns 3131
_refine_ls_number_restraints 0
_refine_ls_restrained_S_all 1.063
_refine_ls_R_factor_all 0.0362
_refine_ls_R_factor_gt 0.0323
_refine_ls_shift/su_max 0.000
_refine_ls_shift/su_mean 0.000
_refine_ls_structure_factor_coef Fsqd
_refine_ls_weighting_details 'w=1/[\s^2^(Fo^2^)+(0.0379P)^2^+0.5185P] where P=(Fo^2^+2Fc^2^)/3'
_refine_ls_weighting_scheme calc
_refine_ls_wR_factor_gt 0.0799
_refine_ls_wR_factor_ref 0.0827
_reflns_Friedel_coverage 0.000
_reflns_number_gt 2794
_reflns_number_total 3131
_reflns_threshold_expression 'I > 2\s(I)'
_cod_data_source_file jo5b02178_si_002.cif
_cod_data_source_block YRK-X-1880D
_cod_original_sg_symbol_H-M 'P 21/n'
_cod_database_code 4036479
_shelx_shelxl_version_number 2014/7
_shelx_space_group_comment
;
The symmetry employed for this shelxl refinement is uniquely defined
by the following loop, which should always be used as a source of
symmetry information in preference to the above space-group names.
They are only intended as comments.
;
_shelx_estimated_absorpt_t_min 0.961
_shelx_estimated_absorpt_t_max 0.994

loop_
_space_group_symop_operation_xyz
'x, y, z'
'-x+1/2, y+1/2, -z+1/2'
'-x, -y, -z'
'x-1/2, -y-1/2, z-1/2'

loop_
_atom_site_label
_atom_site_type_symbol
_atom_site_fract_x
_atom_site_fract_y
_atom_site_fract_z
_atom_site_U_iso_or_equiv
_atom_site_adp_type
_atom_site_occupancy
_atom_site_site_symmetry_order
_atom_site_calc_flag
_atom_site_refinement_flags_posn
_atom_site_refinement_flags_adp
C1 C 0.51206(11) 0.40346(9) 0.74779(7) 0.0170(2) Uani 1 1 d . .
C2 C 0.39041(12) 0.50124(9) 0.73468(7) 0.0199(2) Uani 1 1 d . .
H1 H 0.4096 0.5574 0.6938 0.024 Uiso 1 1 calc R U
H2 H 0.2880 0.4692 0.7097 0.024 Uiso 1 1 calc R U
C3 C 0.39558(12) 0.56093(10) 0.82043(7) 0.0227(2) Uani 1 1 d . .
H3 H 0.3674 0.5068 0.8598 0.027 Uiso 1 1 calc R U
H4 H 0.3219 0.6240 0.8097 0.027 Uiso 1 1 calc R U
C4 C 0.55793(12) 0.60699(9) 0.86213(7) 0.0230(2) Uani 1 1 d . .
H5 H 0.5607 0.6435 0.9174 0.028 Uiso 1 1 calc R U
H6 H 0.5820 0.6653 0.8242 0.028 Uiso 1 1 calc R U
C5 C 0.68057(12) 0.51266(9) 0.87821(7) 0.0209(2) Uani 1 1 d . .
H7 H 0.7812 0.5515 0.8921 0.025 Uiso 1 1 calc R U
C6 C 0.50806(11) 0.35741(9) 0.65506(7) 0.0178(2) Uani 1 1 d . .
C7 C 0.61062(11) 0.40844(9) 0.60546(7) 0.0185(2) Uani 1 1 d . .
C8 C 0.66300(12) 0.52231(9) 0.61477(7) 0.0206(2) Uani 1 1 d . .
H8 H 0.6364 0.5707 0.6549 0.025 Uiso 1 1 calc R U
C9 C 0.75480(13) 0.56353(10) 0.56424(7) 0.0250(2) Uani 1 1 d . .
H9 H 0.7878 0.6399 0.5697 0.030 Uiso 1 1 calc R U
C10 C 0.79714(13) 0.49127(11) 0.50580(7) 0.0275(3) Uani 1 1 d . .
H10 H 0.8593 0.5190 0.4724 0.033 Uiso 1 1 calc R U
C11 C 0.74725(13) 0.37751(11) 0.49672(7) 0.0277(3) Uani 1 1 d . .
H11 H 0.7775 0.3287 0.4581 0.033 Uiso 1 1 calc R U
C12 C 0.65238(12) 0.33679(10) 0.54529(7) 0.0234(2) Uani 1 1 d . .
H12 H 0.6163 0.2613 0.5378 0.028 Uiso 1 1 calc R U
C13 C 0.45757(12) 0.30616(9) 0.79361(7) 0.0193(2) Uani 1 1 d . .
C14 C 0.68218(14) 0.43519(11) 0.95624(7) 0.0296(3) Uani 1 1 d . .
H13 H 0.7559 0.3742 0.9600 0.044 Uiso 1 1 calc R U
H14 H 0.5811 0.4028 0.9486 0.044 Uiso 1 1 calc R U
H15 H 0.7105 0.4800 1.0091 0.044 Uiso 1 1 calc R U
C15 C 0.78489(11) 0.36877(9) 0.79490(6) 0.0168(2) Uani 1 1 d . .
C16 C 0.96783(13) 0.53239(9) 0.80414(8) 0.0247(2) Uani 1 1 d . .
H16 H 0.8741 0.5761 0.7836 0.037 Uiso 1 1 calc R U
H17 H 1.0242 0.5345 0.7611 0.037 Uiso 1 1 calc R U
H18 H 1.0300 0.5651 0.8579 0.037 Uiso 1 1 calc R U
O1 O 0.41535(9) 0.28247(6) 0.62390(5) 0.02344(18) Uani 1 1 d . .
O2 O 0.75669(8) 0.26752(6) 0.77293(5) 0.02076(18) Uani 1 1 d . .
N1 N 0.66519(9) 0.44600(7) 0.79583(5) 0.01666(19) Uani 1 1 d . .
N2 N 0.41006(11) 0.23657(8) 0.83007(6) 0.0262(2) Uani 1 1 d . .
N3 N 0.93002(10) 0.41293(7) 0.81909(6) 0.0205(2) Uani 1 1 d . .
C17 C 1.05753(12) 0.33243(10) 0.82845(9) 0.0283(3) Uani 1 1 d . .
H19 H 1.0780 0.3223 0.7729 0.043 Uiso 1 1 calc R U
H20 H 1.0306 0.2595 0.8488 0.043 Uiso 1 1 calc R U
H21 H 1.1482 0.3624 0.8699 0.043 Uiso 1 1 calc R U

loop_
_atom_site_aniso_label
_atom_site_aniso_U_11
_atom_site_aniso_U_22
_atom_site_aniso_U_33
_atom_site_aniso_U_23
_atom_site_aniso_U_13
_atom_site_aniso_U_12
C1 0.0154(5) 0.0171(5) 0.0192(5) 0.0007(4) 0.0060(4) -0.0008(4)
C2 0.0162(5) 0.0203(5) 0.0239(5) 0.0022(4) 0.0066(4) 0.0023(4)
C3 0.0209(5) 0.0226(6) 0.0273(6) -0.0004(4) 0.0111(4) 0.0035(4)
C4 0.0244(6) 0.0216(5) 0.0254(6) -0.0049(4) 0.0106(4) 0.0003(4)
C5 0.0202(5) 0.0232(6) 0.0197(5) -0.0056(4) 0.0061(4) -0.0012(4)
C6 0.0166(5) 0.0161(5) 0.0194(5) 0.0014(4) 0.0029(4) 0.0034(4)
C7 0.0158(5) 0.0224(5) 0.0164(5) 0.0016(4) 0.0028(4) 0.0025(4)
C8 0.0199(5) 0.0220(5) 0.0196(5) 0.0008(4) 0.0052(4) 0.0014(4)
C9 0.0210(5) 0.0285(6) 0.0246(6) 0.0051(5) 0.0046(4) -0.0031(4)
C10 0.0175(5) 0.0451(7) 0.0208(5) 0.0065(5) 0.0065(4) 0.0007(5)
C11 0.0224(6) 0.0404(7) 0.0210(6) -0.0030(5) 0.0070(4) 0.0072(5)
C12 0.0225(5) 0.0249(6) 0.0218(5) -0.0021(4) 0.0045(4) 0.0032(4)
C13 0.0155(5) 0.0217(5) 0.0208(5) -0.0005(4) 0.0052(4) 0.0015(4)
C14 0.0331(6) 0.0358(7) 0.0195(6) -0.0018(5) 0.0067(5) 0.0035(5)
C15 0.0175(5) 0.0179(5) 0.0153(5) 0.0021(4) 0.0049(4) 0.0010(4)
C16 0.0187(5) 0.0185(5) 0.0365(6) 0.0020(5) 0.0073(5) -0.0018(4)
O1 0.0234(4) 0.0210(4) 0.0239(4) -0.0013(3) 0.0033(3) -0.0035(3)
O2 0.0192(4) 0.0166(4) 0.0262(4) -0.0006(3) 0.0057(3) -0.0004(3)
N1 0.0143(4) 0.0183(4) 0.0179(4) -0.0017(3) 0.0054(3) -0.0002(3)
N2 0.0234(5) 0.0268(5) 0.0310(5) 0.0046(4) 0.0119(4) -0.0003(4)
N3 0.0150(4) 0.0158(4) 0.0303(5) 0.0006(4) 0.0055(4) 0.0007(3)
C17 0.0163(5) 0.0215(6) 0.0441(7) -0.0017(5) 0.0033(5) 0.0025(4)

loop_
_atom_type_symbol
_atom_type_description
_atom_type_scat_dispersion_real
_atom_type_scat_dispersion_imag
_atom_type_scat_source
C C 0.0033 0.0016 'International Tables Vol C Tables 4.2.6.8 and 6.1.1.4'
H H 0.0000 0.0000 'International Tables Vol C Tables 4.2.6.8 and 6.1.1.4'
N N 0.0061 0.0033 'International Tables Vol C Tables 4.2.6.8 and 6.1.1.4'
O O 0.0106 0.0060 'International Tables Vol C Tables 4.2.6.8 and 6.1.1.4'

loop_
_geom_angle_atom_site_label_1
_geom_angle_atom_site_label_2
_geom_angle_atom_site_label_3
_geom_angle
N1 C1 C13 112.85(8)
N1 C1 C2 110.56(8)
C13 C1 C2 107.54(8)
N1 C1 C6 112.30(8)
C13 C1 C6 106.16(8)
C2 C1 C6 107.10(8)
C3 C2 C1 111.65(9)
C3 C2 H1 109.3
C1 C2 H1 109.3
C3 C2 H2 109.3
C1 C2 H2 109.3
H1 C2 H2 108.0
C2 C3 C4 109.65(9)
C2 C3 H3 109.7
C4 C3 H3 109.7
C2 C3 H4 109.7
C4 C3 H4 109.7
H3 C3 H4 108.2
C3 C4 C5 112.56(9)
C3 C4 H5 109.1
C5 C4 H5 109.1
C3 C4 H6 109.1
C5 C4 H6 109.1
H5 C4 H6 107.8
N1 C5 C4 109.76(8)
N1 C5 C14 112.71(9)
C4 C5 C14 113.59(9)
N1 C5 H7 106.8
C4 C5 H7 106.8
C14 C5 H7 106.8
O1 C6 C7 121.65(9)
O1 C6 C1 117.66(9)
C7 C6 C1 120.63(9)
C8 C7 C12 119.21(10)
C8 C7 C6 123.97(9)
C12 C7 C6 116.81(10)
C9 C8 C7 120.14(10)
C9 C8 H8 119.9
C7 C8 H8 119.9
C10 C9 C8 120.08(11)
C10 C9 H9 120.0
C8 C9 H9 120.0
C9 C10 C11 120.28(10)
C9 C10 H10 119.9
C11 C10 H10 119.9
C12 C11 C10 119.87(11)
C12 C11 H11 120.1
C10 C11 H11 120.1
C11 C12 C7 120.38(11)
C11 C12 H12 119.8
C7 C12 H12 119.8
N2 C13 C1 175.79(11)
C5 C14 H13 109.5
C5 C14 H14 109.5
H13 C14 H14 109.5
C5 C14 H15 109.5
H13 C14 H15 109.5
H14 C14 H15 109.5
O2 C15 N3 123.17(9)
O2 C15 N1 120.86(9)
N3 C15 N1 115.97(9)
N3 C16 H16 109.5
N3 C16 H17 109.5
H16 C16 H17 109.5
N3 C16 H18 109.5
H16 C16 H18 109.5
H17 C16 H18 109.5
C15 N1 C1 113.17(8)
C15 N1 C5 117.08(8)
C1 N1 C5 118.42(8)
C15 N3 C17 117.22(9)
C15 N3 C16 124.17(9)
C17 N3 C16 114.32(9)
N3 C17 H19 109.5
N3 C17 H20 109.5
H19 C17 H20 109.5
N3 C17 H21 109.5
H19 C17 H21 109.5
H20 C17 H21 109.5

loop_
_geom_bond_atom_site_label_1
_geom_bond_atom_site_label_2
_geom_bond_distance
C1 N1 1.4627(13)
C1 C13 1.4979(14)
C1 C2 1.5492(14)
C1 C6 1.5600(14)
C2 C3 1.5190(15)
C2 H1 0.9700
C2 H2 0.9700
C3 C4 1.5232(15)
C3 H3 0.9700
C3 H4 0.9700
C4 C5 1.5240(15)
C4 H5 0.9700
C4 H6 0.9700
C5 N1 1.4944(13)
C5 C14 1.5290(16)
C5 H7 0.9800
C6 O1 1.2109(13)
C6 C7 1.4938(14)
C7 C8 1.3957(15)
C7 C12 1.3958(15)
C8 C9 1.3885(15)
C8 H8 0.9300
C9 C10 1.3818(17)
C9 H9 0.9300
C10 C11 1.3876(18)
C10 H10 0.9300
C11 C12 1.3847(16)
C11 H11 0.9300
C12 H12 0.9300
C13 N2 1.1439(14)
C14 H13 0.9600
C14 H14 0.9600
C14 H15 0.9600
C15 O2 1.2309(13)
C15 N3 1.3551(13)
C15 N1 1.4042(13)
C16 N3 1.4614(14)
C16 H16 0.9600
C16 H17 0.9600
C16 H18 0.9600
N3 C17 1.4543(13)
C17 H19 0.9600
C17 H20 0.9600
C17 H21 0.9600

loop_
_geom_torsion_atom_site_label_1
_geom_torsion_atom_site_label_2
_geom_torsion_atom_site_label_3
_geom_torsion_atom_site_label_4
_geom_torsion
N1 C1 C2 C3 -51.57(11)
C13 C1 C2 C3 72.05(11)
C6 C1 C2 C3 -174.21(8)
C1 C2 C3 C4 56.55(12)
C2 C3 C4 C5 -57.62(12)
C3 C4 C5 N1 51.93(11)
C3 C4 C5 C14 -75.28(12)
N1 C1 C6 O1 151.64(9)
C13 C1 C6 O1 27.87(12)
C2 C1 C6 O1 -86.81(11)
N1 C1 C6 C7 -31.07(12)
C13 C1 C6 C7 -154.83(9)
C2 C1 C6 C7 90.49(10)
O1 C6 C7 C8 148.62(10)
C1 C6 C7 C8 -28.57(14)
O1 C6 C7 C12 -30.04(14)
C1 C6 C7 C12 152.77(9)
C12 C7 C8 C9 0.37(15)
C6 C7 C8 C9 -178.27(10)
C7 C8 C9 C10 -1.28(16)
C8 C9 C10 C11 0.53(17)
C9 C10 C11 C12 1.15(16)
C10 C11 C12 C7 -2.07(16)
C8 C7 C12 C11 1.31(15)
C6 C7 C12 C11 -179.96(9)
O2 C15 N1 C1 -15.22(13)
N3 C15 N1 C1 164.58(8)
O2 C15 N1 C5 127.94(10)
N3 C15 N1 C5 -52.26(12)
C13 C1 N1 C15 71.31(11)
C2 C1 N1 C15 -168.20(8)
C6 C1 N1 C15 -48.64(11)
C13 C1 N1 C5 -71.32(11)
C2 C1 N1 C5 49.18(11)
C6 C1 N1 C5 168.73(8)
C4 C5 N1 C15 169.50(9)
C14 C5 N1 C15 -62.81(12)
C4 C5 N1 C1 -49.31(12)
C14 C5 N1 C1 78.38(11)
O2 C15 N3 C17 -7.05(15)
N1 C15 N3 C17 173.15(9)
O2 C15 N3 C16 148.30(10)
N1 C15 N3 C16 -31.49(14)
